data_7001882
loop_
_publ_author_name
'Constable, Edwin C.'
'Redondo, Ana Hernandez'
'Housecroft, Catherine E.'
'Neuburger, Markus'
'Schaffner, Silvia'

_publ_section_title
;
 Copper(i) complexes of 6,6&#x2032;-disubstituted
 2,2&#x2032;-bipyridine dicarboxylic acids: new complexes for
 incorporation into copper-based dye sensitized solar cells (DSCs)
;
_journal_issue 33
_journal_name_full 'Dalton Transactions'
_journal_page_first 6634
_journal_page_last 6644
_journal_paper_doi 10.1039/b901346f
_journal_year 2009
_chemical_formula_moiety 'C24 H17 N2 O4, 2(C2 H F3 O2), C2 F3 O2'
_chemical_formula_sum 'C30 H19 F9 N2 O10'
_chemical_formula_weight 738.47
_space_group_IT_number 2
_symmetry_cell_setting triclinic
_symmetry_space_group_name_Hall '-P 1'
_symmetry_space_group_name_H-M 'P -1'
_atom_sites_solution_hydrogens geom
_atom_sites_solution_primary direct
_audit_creation_date 08-05-22
_audit_creation_method CRYSTALS_ver_12.84
_cell_angle_alpha 93.451(5)
_cell_angle_beta 98.501(5)
_cell_angle_gamma 95.971(5)
_cell_formula_units_Z 2
_cell_length_a 9.0489(7)
_cell_length_b 9.8221(8)
_cell_length_c 17.5416(13)
_cell_measurement_reflns_used 0
_cell_measurement_temperature 173
_cell_measurement_theta_max 0
_cell_measurement_theta_min 0
_cell_volume 1529.1(2)
_computing_cell_refinement 'DENZO/SCALEPACK (Otwinowski & Minor, 1997)'
_computing_data_collection 'COLLECT (Nonius, 1997-2001).'
_computing_data_reduction 'DENZO/SCALEPACK (Otwinowski & Minor, 1997)'
_computing_molecular_graphics 'CAMERON (Watkin et al., 1996)'
_computing_publication_material 'CRYSTALS (Betteridge et al., 2003)'
_computing_structure_refinement 'CRYSTALS (Betteridge et al., 2003)'
_computing_structure_solution 'SIR92 (Altomare et al., 1994)'
_diffrn_ambient_temperature 173
_diffrn_measured_fraction_theta_full 0.994
_diffrn_measured_fraction_theta_max 0.968
_diffrn_measurement_device_type 'Nonius KappaCCD'
_diffrn_measurement_method \w/2\q
_diffrn_radiation_monochromator graphite
_diffrn_radiation_type 'Mo K\a'
_diffrn_radiation_wavelength 0.71073
_diffrn_reflns_av_R_equivalents 0.075
_diffrn_reflns_limit_h_max 13
_diffrn_reflns_limit_h_min -13
_diffrn_reflns_limit_k_max 14
_diffrn_reflns_limit_k_min -14
_diffrn_reflns_limit_l_max 25
_diffrn_reflns_limit_l_min -25
_diffrn_reflns_number 33221
_diffrn_reflns_theta_full 25.121
_diffrn_reflns_theta_max 31.013
_diffrn_reflns_theta_min 2.291
_diffrn_standards_number 0
_exptl_absorpt_coefficient_mu 0.155
_exptl_absorpt_correction_T_max 1.00
_exptl_absorpt_correction_T_min 1.00
_exptl_absorpt_correction_type multi-scan
_exptl_absorpt_process_details 'DENZO/SCALEPACK (Otwinowski & Minor, 1997)'
_exptl_crystal_colour colorless
_exptl_crystal_density_diffrn 1.604
_exptl_crystal_description needle
_exptl_crystal_F_000 748
_exptl_crystal_size_max 0.31
_exptl_crystal_size_mid 0.03
_exptl_crystal_size_min 0.01
_refine_diff_density_max 0.62
_refine_diff_density_min -0.62
_refine_ls_extinction_method None
_refine_ls_goodness_of_fit_ref 1.2854
_refine_ls_hydrogen_treatment constr
_refine_ls_matrix_type full
_refine_ls_number_parameters 505
_refine_ls_number_reflns 4614
_refine_ls_number_restraints 192
_refine_ls_R_factor_all 0.1798
_refine_ls_R_factor_gt 0.0833
_refine_ls_shift/su_max 0.000191
_refine_ls_structure_factor_coef F
_refine_ls_weighting_details
;
Method, part 1, Chebychev polynomial, (Watkin, 1994, Prince, 1982)
[weight] = 1.0/[A~0~*T~0~(x)+A~1~*T~1~(x) ... +A~n-1~]*T~n-1~(x)]
where A~i~ are the Chebychev coefficients listed below and x= Fcalc/Fmax
Method = Robust Weighting (Prince, 1982)
W = [weight] * [1-(deltaF/6*sigmaF)^2^]^2^
A~i~ are:
3.24 4.04 2.22
;
_refine_ls_weighting_scheme calc
_refine_ls_wR_factor_all 0.0966
_refine_ls_wR_factor_gt 0.0638
_refine_ls_wR_factor_ref 0.0638
_reflns_limit_h_max 12
_reflns_limit_h_min -13
_reflns_limit_k_max 14
_reflns_limit_k_min -14
_reflns_limit_l_max 25
_reflns_limit_l_min 0
_reflns_number_gt 4614
_reflns_number_total 9445
_reflns_threshold_expression I>1.0\s(I)
_oxford_diffrn_Wilson_B_factor 0.00
_oxford_diffrn_Wilson_scale 0.00
_oxford_refine_ls_scale 0.3012(9)
_oxford_structure_analysis_title 'ah161_2_173k_0m in P-1'
_cod_data_source_file b901346f.txt
_cod_data_source_block ah161_2_173k
_cod_depositor_comments
;
The following automatic conversions were performed:
'_symmetry_cell_setting' value 'Triclinic' changed to 'triclinic'
according to '/home/saulius/struct/CIF-dictionaries/cif_core.dic'
dictionary named 'cif_core.dic' version 2.4.1 from 2010-06-29.

Automatic conversion script
Id: cif_fix_enum 1527 2010-12-29 10:47:43Z saulius 
;
_cod_original_sg_symbol_H-M 'P -1 '
_cod_database_code 7001882

loop_
_symmetry_equiv_pos_as_xyz
x,y,z
-x,-y,-z

loop_
_atom_site_label
_atom_site_type_symbol
_atom_site_fract_x
_atom_site_fract_y
_atom_site_fract_z
_atom_site_U_iso_or_equiv
_atom_site_occupancy
_atom_site_adp_type
_atom_site_refinement_flags_posn
_atom_site_refinement_flags_adp
_atom_site_refinement_flags_occupancy
_atom_site_disorder_assembly
_atom_site_disorder_group
_atom_site_attached_hydrogens
O1 O -0.2178(2) 0.7232(2) 0.36422(11) 0.0279 1.0000 Uani . . . . . .
O2 O -0.1367(2) 0.5799(2) 0.45072(12) 0.0345 1.0000 Uani . . . . . .
O3 O 0.6380(3) 0.1605(3) 0.51057(13) 0.0395 1.0000 Uani . . . . . .
O4 O 0.4531(2) 0.2425(2) 0.56204(12) 0.0354 1.0000 Uani . . . . . .
O5 O 0.5167(3) 0.2127(3) 0.75551(15) 0.0428 1.0000 Uani . . . . . .
O6 O 0.4438(3) -0.0047(2) 0.70777(14) 0.0388 1.0000 Uani . . . . . .
O7 O 0.7600(3) -0.3448(3) 0.84242(15) 0.0458 1.0000 Uani . . . . . .
O8 O 0.6421(3) -0.1578(3) 0.82301(14) 0.0433 1.0000 Uani . . . . . .
O9 O 0.7861(3) -0.1339(2) 0.70519(13) 0.0377 1.0000 Uani . . . . . .
O10 O 0.6678(3) 0.0079(3) 0.62942(13) 0.0397 1.0000 Uani . . . . . .
N1 N 0.2380(2) 0.6011(2) 0.27367(12) 0.0207 1.0000 Uani . . . . . .
N2 N 0.4624(2) 0.4602(2) 0.31008(12) 0.0194 1.0000 Uani . . . . . .
C1 C 0.1326(3) 0.6761(3) 0.24285(14) 0.0186 1.0000 Uani . . . . . .
C2 C 0.0129(3) 0.6923(3) 0.28270(14) 0.0195 1.0000 Uani . . . . . .
C3 C 0.0071(3) 0.6303(3) 0.35089(14) 0.0190 1.0000 Uani . . . . . .
C4 C 0.1185(3) 0.5508(3) 0.37999(14) 0.0214 1.0000 Uani . . . . . .
C5 C 0.2363(3) 0.5364(3) 0.33955(14) 0.0187 1.0000 Uani . . . . . .
C6 C 0.3665(3) 0.4588(3) 0.36105(14) 0.0180 1.0000 Uani . . . . . .
C7 C 0.3825(3) 0.3892(3) 0.42761(14) 0.0199 1.0000 Uani . . . . . .
C8 C 0.5056(3) 0.3157(3) 0.43990(14) 0.0192 1.0000 Uani . . . . . .
C9 C 0.6047(3) 0.3162(3) 0.38795(15) 0.0215 1.0000 Uani . . . . . .
C10 C 0.5817(3) 0.3908(3) 0.32266(15) 0.0205 1.0000 Uani . . . . . .
C11 C -0.1242(3) 0.6416(3) 0.39441(15) 0.0215 1.0000 Uani . . . . . .
C12 C 0.5273(3) 0.2360(3) 0.51063(16) 0.0231 1.0000 Uani . . . . . .
C13 C 0.1471(3) 0.7345(3) 0.16810(15) 0.0214 1.0000 Uani . . . . . .
C14 C 0.0914(3) 0.8573(3) 0.15230(17) 0.0294 1.0000 Uani . . . . . .
C15 C 0.1060(4) 0.9119(4) 0.0818(2) 0.0382 1.0000 Uani . . . . . .
C16 C 0.1769(4) 0.8443(4) 0.02901(18) 0.0395 1.0000 Uani . . . . . .
C17 C 0.2305(4) 0.7211(4) 0.04411(17) 0.0385 1.0000 Uani . . . . . .
C18 C 0.2153(3) 0.6651(3) 0.11342(16) 0.0276 1.0000 Uani . . . . . .
C19 C 0.6863(3) 0.3969(3) 0.26497(14) 0.0193 1.0000 Uani . . . . . .
C20 C 0.6691(3) 0.4849(3) 0.20524(16) 0.0247 1.0000 Uani . . . . . .
C21 C 0.7668(3) 0.4906(3) 0.15173(17) 0.0296 1.0000 Uani . . . . . .
C22 C 0.8841(3) 0.4104(3) 0.15688(17) 0.0289 1.0000 Uani . . . . . .
C23 C 0.9028(3) 0.3223(3) 0.21528(18) 0.0308 1.0000 Uani . . . . . .
C24 C 0.8055(3) 0.3159(3) 0.26882(17) 0.0269 1.0000 Uani . . . . . .
C25 C 0.4427(3) 0.1039(3) 0.75248(17) 0.0282 1.0000 Uani . . . . . .
C26 C 0.3310(4) 0.0797(3) 0.8082(2) 0.0451 1.0000 Uani D U . . . .
C27 C 0.6845(3) -0.2600(3) 0.86063(17) 0.0296 1.0000 Uani . . . . . .
C28 C 0.6292(5) -0.2606(4) 0.9395(2) 0.0441 1.0000 Uani . . . . . .
C29 C 0.7698(3) -0.0649(3) 0.64959(16) 0.0252 1.0000 Uani . . . . . .
C30 C 0.8923(3) -0.0651(3) 0.59721(18) 0.0369 1.0000 Uani D U . . . .
F1 F 0.2931(3) 0.1939(2) 0.83854(15) 0.0630 1.0000 Uani D U . . . .
F2 F 0.1922(4) 0.0271(4) 0.7631(3) 0.0572 0.7000 Uani D U . . . .
F3 F 0.3539(6) -0.0152(4) 0.8545(3) 0.0655 0.7000 Uani D U . . . .
F4 F 0.6001(3) -0.3878(3) 0.95872(14) 0.0653 1.0000 Uani . . . . . .
F5 F 0.7342(4) -0.1978(4) 0.99255(15) 0.1026 1.0000 Uani . . . . . .
F6 F 0.5057(4) -0.2050(4) 0.9404(2) 0.0996 1.0000 Uani . . . . . .
F7 F 0.9587(5) -0.1804(5) 0.6005(3) 0.0591 0.6500 Uani D U . . . .
F8 F 0.8245(4) -0.0792(5) 0.52201(16) 0.0568 0.6500 Uani D U . . . .
F9 F 0.9848(6) 0.0399(5) 0.6069(4) 0.0812 0.6500 Uani D U . . . .
F11 F 0.2229(11) -0.0154(9) 0.7943(6) 0.0676 0.3000 Uani D U . . . .
F12 F 0.4203(10) 0.0494(10) 0.8747(5) 0.0586 0.3000 Uani D U . . . .
F17 F 0.9005(8) 0.0440(8) 0.5557(5) 0.0571 0.3500 Uani D U . . . .
F18 F 1.0290(7) -0.0299(9) 0.6460(4) 0.0620 0.3500 Uani D U . . . .
F19 F 0.9054(11) -0.1768(8) 0.5614(6) 0.0726 0.3500 Uani D U . . . .
H1 H 0.3129 0.5936 0.2499 0.0269 1.0000 Uiso R . . . . .
H2 H -0.3028 0.7168 0.3758 0.0489 1.0000 Uiso R . . . . .
H3 H 0.6527 0.1054 0.5437 0.0690 1.0000 Uiso R . . . . .
H4 H 0.5132 -0.0065 0.6826 0.0652 1.0000 Uiso R . . . . .
H5 H 0.6687 -0.1452 0.7805 0.0553 1.0000 Uiso R . . . . .
H21 H -0.0634 0.7426 0.2629 0.0270 1.0000 Uiso R . . . . .
H41 H 0.1132 0.5087 0.4254 0.0272 1.0000 Uiso R . . . . .
H71 H 0.3144 0.3898 0.4623 0.0249 1.0000 Uiso R . . . . .
H91 H 0.6886 0.2690 0.3966 0.0295 1.0000 Uiso R . . . . .
H141 H 0.0436 0.9021 0.1881 0.0380 1.0000 Uiso R . . . . .
H151 H 0.0691 0.9954 0.0708 0.0499 1.0000 Uiso R . . . . .
H161 H 0.1886 0.8827 -0.0176 0.0520 1.0000 Uiso R . . . . .
H171 H 0.2772 0.6746 0.0077 0.0508 1.0000 Uiso R . . . . .
H181 H 0.2511 0.5824 0.1238 0.0379 1.0000 Uiso R . . . . .
H201 H 0.5917 0.5404 0.2023 0.0339 1.0000 Uiso R . . . . .
H211 H 0.7522 0.5475 0.1116 0.0388 1.0000 Uiso R . . . . .
H221 H 0.9524 0.4182 0.1218 0.0370 1.0000 Uiso R . . . . .
H231 H 0.9822 0.2675 0.2185 0.0409 1.0000 Uiso R . . . . .
H241 H 0.8192 0.2568 0.3084 0.0368 1.0000 Uiso R . . . . .

loop_
_atom_site_aniso_label
_atom_site_aniso_U_11
_atom_site_aniso_U_22
_atom_site_aniso_U_33
_atom_site_aniso_U_23
_atom_site_aniso_U_13
_atom_site_aniso_U_12
O1 0.0225(9) 0.0392(11) 0.0288(10) 0.0134(9) 0.0140(8) 0.0147(8)
O2 0.0329(11) 0.0530(14) 0.0267(10) 0.0182(10) 0.0183(9) 0.0185(10)
O3 0.0430(13) 0.0558(14) 0.0331(11) 0.0269(10) 0.0219(10) 0.0319(11)
O4 0.0356(12) 0.0515(14) 0.0291(11) 0.0199(10) 0.0196(9) 0.0209(10)
O5 0.0359(12) 0.0400(13) 0.0491(14) 0.0050(11) 0.0045(10) -0.0088(11)
O6 0.0429(13) 0.0339(12) 0.0459(13) 0.0056(10) 0.0245(11) 0.0080(10)
O7 0.0520(15) 0.0472(14) 0.0476(14) 0.0187(11) 0.0218(12) 0.0209(12)
O8 0.0594(16) 0.0449(14) 0.0348(12) 0.0153(10) 0.0219(11) 0.0215(12)
O9 0.0464(13) 0.0431(13) 0.0295(10) 0.0147(10) 0.0128(10) 0.0169(10)
O10 0.0440(13) 0.0515(14) 0.0364(12) 0.0262(10) 0.0242(10) 0.0264(11)
N1 0.0191(10) 0.0250(11) 0.0206(11) 0.0048(9) 0.0084(8) 0.0051(9)
N2 0.0188(10) 0.0228(11) 0.0184(10) 0.0041(8) 0.0061(8) 0.0046(8)
C1 0.0213(12) 0.0199(12) 0.0171(11) 0.0058(9) 0.0090(9) 0.0029(10)
C2 0.0193(12) 0.0210(13) 0.0203(11) 0.0053(9) 0.0072(9) 0.0045(10)
C3 0.0188(12) 0.0225(12) 0.0173(10) 0.0003(10) 0.0065(9) 0.0058(10)
C4 0.0216(12) 0.0274(14) 0.0182(11) 0.0051(10) 0.0088(9) 0.0074(10)
C5 0.0181(11) 0.0245(13) 0.0142(10) 0.0051(9) 0.0031(9) 0.0022(10)
C6 0.0169(12) 0.0177(12) 0.0216(11) 0.0048(10) 0.0067(9) 0.0047(9)
C7 0.0201(12) 0.0215(13) 0.0202(11) 0.0014(10) 0.0084(9) 0.0051(10)
C8 0.0195(12) 0.0184(12) 0.0200(11) 0.0048(10) 0.0011(10) 0.0042(10)
C9 0.0214(12) 0.0243(13) 0.0220(12) 0.0046(10) 0.0084(10) 0.0089(10)
C10 0.0172(11) 0.0220(13) 0.0238(12) 0.0037(10) 0.0056(9) 0.0043(10)
C11 0.0208(12) 0.0269(13) 0.0188(11) 0.0010(10) 0.0092(9) 0.0042(10)
C12 0.0222(12) 0.0245(13) 0.0254(12) 0.0077(11) 0.0053(10) 0.0105(10)
C13 0.0170(11) 0.0301(15) 0.0185(11) 0.0086(10) 0.0041(9) 0.0038(10)
C14 0.0303(14) 0.0315(15) 0.0287(14) 0.0079(12) 0.0081(11) 0.0065(12)
C15 0.0428(18) 0.0396(18) 0.0341(16) 0.0187(14) 0.0045(13) 0.0062(14)
C16 0.0454(19) 0.050(2) 0.0247(14) 0.0151(14) 0.0091(13) 0.0004(16)
C17 0.0451(18) 0.057(2) 0.0172(13) 0.0080(13) 0.0135(12) 0.0089(16)
C18 0.0288(14) 0.0312(15) 0.0258(13) 0.0053(11) 0.0111(11) 0.0057(11)
C19 0.0198(12) 0.0234(12) 0.0168(11) 0.0022(9) 0.0068(9) 0.0062(10)
C20 0.0238(13) 0.0284(14) 0.0252(12) 0.0032(11) 0.0101(10) 0.0079(11)
C21 0.0314(15) 0.0366(16) 0.0240(13) 0.0064(12) 0.0113(11) 0.0069(13)
C22 0.0308(15) 0.0316(15) 0.0263(13) -0.0029(12) 0.0147(11) 0.0017(12)
C23 0.0273(14) 0.0329(16) 0.0368(16) 0.0040(13) 0.0160(12) 0.0084(12)
C24 0.0310(14) 0.0274(15) 0.0271(13) 0.0087(11) 0.0118(11) 0.0115(11)
C25 0.0230(13) 0.0339(16) 0.0301(14) 0.0070(12) 0.0079(11) 0.0068(12)
C26 0.054(2) 0.0377(18) 0.056(2) 0.0171(16) 0.0341(18) 0.0196(16)
C27 0.0285(14) 0.0337(15) 0.0275(14) 0.0079(12) 0.0052(11) 0.0032(12)
C28 0.055(2) 0.047(2) 0.0347(17) 0.0097(15) 0.0203(16) 0.0033(17)
C29 0.0295(14) 0.0269(14) 0.0222(12) 0.0042(11) 0.0091(10) 0.0081(11)
C30 0.0308(16) 0.0494(19) 0.0368(16) 0.0137(15) 0.0143(13) 0.0150(14)
F1 0.0794(17) 0.0538(13) 0.0690(15) 0.0078(11) 0.0430(13) 0.0233(12)
F2 0.0461(18) 0.050(2) 0.087(3) 0.0205(18) 0.0382(17) 0.0118(15)
F3 0.082(3) 0.060(2) 0.076(3) 0.048(2) 0.052(2) 0.0299(19)
F4 0.0895(19) 0.0614(15) 0.0535(14) 0.0285(12) 0.0317(13) 0.0056(13)
F5 0.127(3) 0.134(3) 0.0331(13) -0.0112(15) 0.0207(16) -0.054(2)
F6 0.124(3) 0.120(3) 0.095(2) 0.061(2) 0.088(2) 0.073(2)
F7 0.067(3) 0.072(2) 0.055(2) 0.0174(19) 0.0298(19) 0.048(2)
F8 0.0492(19) 0.106(3) 0.0233(14) 0.0042(16) 0.0158(13) 0.032(2)
F9 0.071(3) 0.079(3) 0.092(3) -0.028(3) 0.052(3) -0.032(2)
F11 0.083(5) 0.051(4) 0.081(5) 0.020(4) 0.058(4) -0.010(4)
F12 0.074(5) 0.059(5) 0.062(4) 0.036(4) 0.048(3) 0.027(4)
F17 0.047(3) 0.081(4) 0.064(4) 0.051(3) 0.041(3) 0.027(3)
F18 0.032(3) 0.087(5) 0.071(4) 0.023(4) 0.018(3) 0.004(3)
F19 0.064(5) 0.073(4) 0.085(5) -0.018(4) 0.042(4) 0.001(4)

loop_
_atom_type_symbol
_atom_type_scat_dispersion_real
_atom_type_scat_dispersion_imag
_atom_type_scat_Cromer_Mann_a1
_atom_type_scat_Cromer_Mann_b1
_atom_type_scat_Cromer_Mann_a2
_atom_type_scat_Cromer_Mann_b2
_atom_type_scat_Cromer_Mann_a3
_atom_type_scat_Cromer_Mann_b3
_atom_type_scat_Cromer_Mann_a4
_atom_type_scat_Cromer_Mann_b4
_atom_type_scat_Cromer_Mann_c
_atom_type_scat_source
C 0.0033 0.0016 2.3100 20.8439 1.0200 10.2075 1.5886 0.5687 0.8650 51.6512 0.2156 'International Tables Vol C 4.2.6.8 and 6.1.1.4'
H 0.0000 0.0000 0.4930 10.5109 0.3229 26.1257 0.1402 3.1424 0.0408 57.7998 0.0030 'International Tables Vol C 4.2.6.8 and 6.1.1.4'
N 0.0061 0.0033 12.2126 0.0057 3.1322 9.8933 2.0125 28.9975 1.1663 0.5826 -11.5290 'International Tables Vol C 4.2.6.8 and 6.1.1.4'
O 0.0106 0.0060 3.0485 13.2771 2.2868 5.7011 1.5463 0.3239 0.8670 32.9089 0.2508 'International Tables Vol C 4.2.6.8 and 6.1.1.4'
F 0.0171 0.0103 3.5392 10.2825 2.6412 4.2944 1.5170 0.2615 1.0243 26.1476 0.2776 'International Tables Vol C 4.2.6.8 and 6.1.1.4'

loop_
_geom_angle_atom_site_label_1
_geom_angle_site_symmetry_1
_geom_angle_atom_site_label_2
_geom_angle_site_symmetry_2
_geom_angle_atom_site_label_3
_geom_angle_site_symmetry_3
_geom_angle
_geom_angle_publ_flag
C11 . O1 . H2 . 118.1 no
C12 . O3 . H3 . 120.2 no
C25 . O6 . H4 . 117.3 no
C27 . O8 . H5 . 119.9 no
C1 . N1 . C5 . 125.5(2) yes
C1 . N1 . H1 . 117.3 no
C5 . N1 . H1 . 117.3 no
C6 . N2 . C10 . 119.2(2) yes
N1 . C1 . C2 . 117.5(2) yes
N1 . C1 . C13 . 118.8(2) yes
C2 . C1 . C13 . 123.7(2) yes
C1 . C2 . C3 . 119.3(2) yes
C1 . C2 . H21 . 120.2 no
C3 . C2 . H21 . 120.5 no
C2 . C3 . C4 . 121.0(2) yes
C2 . C3 . C11 . 120.8(2) yes
C4 . C3 . C11 . 118.1(2) yes
C3 . C4 . C5 . 118.6(2) yes
C3 . C4 . H41 . 120.6 no
C5 . C4 . H41 . 120.9 no
C4 . C5 . N1 . 118.1(2) yes
C4 . C5 . C6 . 127.0(2) yes
N1 . C5 . C6 . 114.9(2) yes
C5 . C6 . N2 . 114.1(2) yes
C5 . C6 . C7 . 121.9(2) yes
N2 . C6 . C7 . 124.0(2) yes
C6 . C7 . C8 . 116.6(2) yes
C6 . C7 . H71 . 122.5 no
C8 . C7 . H71 . 120.9 no
C7 . C8 . C9 . 119.9(2) yes
C7 . C8 . C12 . 119.0(2) yes
C9 . C8 . C12 . 121.1(2) yes
C8 . C9 . C10 . 120.0(2) yes
C8 . C9 . H91 . 120.2 no
C10 . C9 . H91 . 119.8 no
C9 . C10 . N2 . 120.3(2) yes
C9 . C10 . C19 . 122.5(2) yes
N2 . C10 . C19 . 117.2(2) yes
C3 . C11 . O1 . 112.9(2) yes
C3 . C11 . O2 . 121.6(2) yes
O1 . C11 . O2 . 125.5(2) yes
C8 . C12 . O3 . 112.2(2) yes
C8 . C12 . O4 . 124.0(2) yes
O3 . C12 . O4 . 123.7(2) yes
C1 . C13 . C14 . 119.7(2) yes
C1 . C13 . C18 . 120.2(2) yes
C14 . C13 . C18 . 120.1(2) yes
C13 . C14 . C15 . 119.4(3) yes
C13 . C14 . H141 . 120.1 no
C15 . C14 . H141 . 120.6 no
C14 . C15 . C16 . 120.0(3) yes
C14 . C15 . H151 . 119.8 no
C16 . C15 . H151 . 120.2 no
C15 . C16 . C17 . 120.7(3) yes
C15 . C16 . H161 . 119.5 no
C17 . C16 . H161 . 119.8 no
C16 . C17 . C18 . 119.8(3) yes
C16 . C17 . H171 . 120.4 no
C18 . C17 . H171 . 119.7 no
C13 . C18 . C17 . 119.9(3) yes
C13 . C18 . H181 . 120.0 no
C17 . C18 . H181 . 120.1 no
C10 . C19 . C20 . 120.7(2) yes
C10 . C19 . C24 . 121.3(2) yes
C20 . C19 . C24 . 118.0(2) yes
C19 . C20 . C21 . 120.6(3) yes
C19 . C20 . H201 . 119.2 no
C21 . C20 . H201 . 120.2 no
C20 . C21 . C22 . 120.4(3) yes
C20 . C21 . H211 . 119.6 no
C22 . C21 . H211 . 120.0 no
C21 . C22 . C23 . 119.9(2) yes
C21 . C22 . H221 . 119.7 no
C23 . C22 . H221 . 120.3 no
C22 . C23 . C24 . 119.9(3) yes
C22 . C23 . H231 . 119.8 no
C24 . C23 . H231 . 120.3 no
C19 . C24 . C23 . 121.1(3) yes
C19 . C24 . H241 . 119.4 no
C23 . C24 . H241 . 119.6 no
O6 . C25 . O5 . 129.2(3) yes
O6 . C25 . C26 . 111.1(3) yes
O5 . C25 . C26 . 119.8(3) yes
C25 . C26 . F1 . 113.1(3) yes
C25 . C26 . F2 . 106.7(3) yes
F1 . C26 . F2 . 99.7(3) yes
C25 . C26 . F3 . 116.5(3) yes
F1 . C26 . F3 . 116.1(3) yes
F2 . C26 . F3 . 102.0(4) yes
C25 . C26 . F11 . 121.5(5) yes
F1 . C26 . F11 . 113.1(6) yes
C25 . C26 . F12 . 103.1(4) yes
F1 . C26 . F12 . 95.4(5) yes
F11 . C26 . F12 . 106.3(7) yes
O8 . C27 . O7 . 128.5(3) yes
O8 . C27 . C28 . 111.5(3) yes
O7 . C27 . C28 . 120.0(3) yes
C27 . C28 . F4 . 110.8(3) yes
C27 . C28 . F5 . 109.3(3) yes
F4 . C28 . F5 . 107.6(3) yes
C27 . C28 . F6 . 113.3(3) yes
F4 . C28 . F6 . 105.8(3) yes
F5 . C28 . F6 . 109.8(4) yes
O10 . C29 . O9 . 128.9(3) yes
O10 . C29 . C30 . 114.9(2) yes
O9 . C29 . C30 . 116.2(3) yes
C29 . C30 . F7 . 111.5(3) yes
C29 . C30 . F8 . 108.7(3) yes
F7 . C30 . F8 . 100.1(4) yes
C29 . C30 . F9 . 114.4(3) yes
F7 . C30 . F9 . 112.5(4) yes
F8 . C30 . F9 . 108.6(4) yes
C29 . C30 . F17 . 113.3(3) yes
C29 . C30 . F18 . 106.0(4) yes
F17 . C30 . F18 . 96.7(5) yes
C29 . C30 . F19 . 117.6(5) yes
F17 . C30 . F19 . 114.8(7) yes
F18 . C30 . F19 . 105.4(6) yes

loop_
_geom_bond_atom_site_label_1
_geom_bond_site_symmetry_1
_geom_bond_atom_site_label_2
_geom_bond_site_symmetry_2
_geom_bond_distance
_geom_bond_publ_flag
O1 . C11 . 1.304(3) yes
O1 . H2 . 0.821 no
O2 . C11 . 1.203(3) yes
O3 . C12 . 1.307(3) yes
O3 . H3 . 0.823 no
O4 . C12 . 1.204(3) yes
O5 . C25 . 1.195(4) yes
O6 . C25 . 1.287(4) yes
O6 . H4 . 0.821 no
O7 . C27 . 1.189(4) yes
O8 . C27 . 1.294(4) yes
O8 . H5 . 0.830 no
O9 . C29 . 1.221(3) yes
O10 . C29 . 1.249(3) yes
N1 . C1 . 1.337(3) yes
N1 . C5 . 1.353(3) yes
N1 . H1 . 0.854 no
N2 . C6 . 1.335(3) yes
N2 . C10 . 1.334(3) yes
C1 . C2 . 1.390(3) yes
C1 . C13 . 1.480(3) yes
C2 . C3 . 1.380(3) yes
C2 . H21 . 0.929 no
C3 . C4 . 1.396(4) yes
C3 . C11 . 1.514(3) yes
C4 . C5 . 1.379(3) yes
C4 . H41 . 0.925 no
C5 . C6 . 1.484(3) yes
C6 . C7 . 1.385(3) yes
C7 . C8 . 1.386(3) yes
C7 . H71 . 0.929 no
C8 . C9 . 1.370(3) yes
C8 . C12 . 1.506(3) yes
C9 . C10 . 1.398(4) yes
C9 . H91 . 0.928 no
C10 . C19 . 1.484(3) yes
C13 . C14 . 1.383(4) yes
C13 . C18 . 1.396(4) yes
C14 . C15 . 1.396(4) yes
C14 . H141 . 0.928 no
C15 . C16 . 1.378(5) yes
C15 . H151 . 0.937 no
C16 . C17 . 1.376(5) yes
C16 . H161 . 0.936 no
C17 . C18 . 1.383(4) yes
C17 . H171 . 0.938 no
C18 . H181 . 0.923 no
C19 . C20 . 1.399(4) yes
C19 . C24 . 1.402(4) yes
C20 . C21 . 1.381(4) yes
C20 . H201 . 0.929 no
C21 . C22 . 1.382(4) yes
C21 . H211 . 0.927 no
C22 . C23 . 1.383(4) yes
C22 . H221 . 0.936 no
C23 . C24 . 1.379(4) yes
C23 . H231 . 0.939 no
C24 . H241 . 0.933 no
C25 . C26 . 1.518(4) yes
C26 . F1 . 1.312(4) yes
C26 . F2 . 1.412(5) yes
C26 . F3 . 1.285(4) yes
C26 . F11 . 1.265(8) yes
C26 . F12 . 1.383(8) yes
C27 . C28 . 1.540(4) yes
C28 . F4 . 1.323(4) yes
C28 . F5 . 1.303(5) yes
C28 . F6 . 1.296(5) yes
C29 . C30 . 1.540(4) yes
C30 . F7 . 1.336(5) yes
C30 . F8 . 1.363(4) yes
C30 . F9 . 1.245(5) yes
C30 . F17 . 1.333(6) yes
C30 . F18 . 1.395(7) yes
C30 . F19 . 1.256(7) yes

loop_
_geom_hbond_atom_site_label_D
_geom_hbond_site_symmetry_D
_geom_hbond_atom_site_label_H
_geom_hbond_site_symmetry_H
_geom_hbond_atom_site_label_A
_geom_hbond_site_symmetry_A
_geom_hbond_angle_DHA
_geom_hbond_distance_DH
_geom_hbond_distance_HA
_geom_hbond_distance_DA
_geom_hbond_publ_flag
O1 . H2 . O4 2_566 155 0.82 1.92 2.689(2) yes
O3 . H3 . O10 . 168 0.82 1.83 2.638(2) yes
O6 . H4 . O10 . 174 0.82 1.79 2.609(2) yes
O8 . H5 . O9 . 160 0.83 1.81 2.611(2) yes
